data_7234874
loop_
_publ_author_name
'Alessia Provino'
'Volodymyr Smetana'
'Durga Paudyal'
'Karl A. Gschneidner, Jr.'
'Anja-Verena Mudring'
'Vitalij K. Pecharsky'
'Pietro Manfrinetti'
'Marina Putti'

_publ_section_title
;
 Gd3Ni2 and Gd3CoxNi2-x: magnetism and unexpected Co/Ni crystallographic
 ordering
;
_journal_name_full 'Journal of Materials Chemistry C'
_journal_page_first 6078
_journal_page_last 6089
_journal_paper_doi 10.1039/C6TC01035K
_journal_volume 4
_journal_year 2016
_chemical_formula_sum 'Gd3 Ni2'
_chemical_formula_weight 589.17
_chemical_melting_point 988
_chemical_name_systematic 'Tri gadolinium di nickel'
_space_group_IT_number 12
_space_group_name_Hall '-C 2y'
_space_group_name_H-M_alt 'C 1 2/m 1'
_symmetry_cell_setting monoclinic
_symmetry_space_group_name_H-M 'C 1 2/m 1'
_atom_sites_solution_primary direct
_atom_sites_solution_secondary difmap
_cell_angle_alpha 90.00
_cell_angle_beta 106.44(3)
_cell_angle_gamma 90.00
_cell_formula_units_Z 4
_cell_length_a 13.445(3)
_cell_length_b 3.7270(7)
_cell_length_c 9.6460(19)
_cell_measurement_reflns_used 900
_cell_measurement_temperature 293(2)
_cell_measurement_theta_max 26.66
_cell_measurement_theta_min 3.16
_cell_volume 463.60(18)
_computing_structure_refinement 'SHELXL-97 (Sheldrick, 1997)'
_computing_structure_solution 'SHELXS-97 (Sheldrick, 1990)'
_diffrn_ambient_temperature 293(2)
_diffrn_measured_fraction_theta_full 0.988
_diffrn_measured_fraction_theta_max 0.988
_diffrn_measurement_device_type 'Bruker CCD'
_diffrn_radiation_monochromator graphite
_diffrn_radiation_source 'fine-focus sealed tube'
_diffrn_radiation_type MoK\a
_diffrn_radiation_wavelength 0.71073
_diffrn_reflns_av_R_equivalents 0.0347
_diffrn_reflns_av_sigmaI/netI 0.0518
_diffrn_reflns_limit_h_max 15
_diffrn_reflns_limit_h_min -15
_diffrn_reflns_limit_k_max 4
_diffrn_reflns_limit_k_min -4
_diffrn_reflns_limit_l_max 12
_diffrn_reflns_limit_l_min 0
_diffrn_reflns_number 900
_diffrn_reflns_theta_full 26.66
_diffrn_reflns_theta_max 26.66
_diffrn_reflns_theta_min 3.16
_exptl_absorpt_coefficient_mu 50.078
_exptl_absorpt_correction_T_max 0.09
_exptl_absorpt_correction_T_min 0.07
_exptl_absorpt_correction_type empirical
_exptl_absorpt_process_details 'Blessing, 1995'
_exptl_crystal_colour 'metallic shiny'
_exptl_crystal_density_diffrn 8.441
_exptl_crystal_density_method 'not measured'
_exptl_crystal_description 'irregular fragment'
_exptl_crystal_F_000 992
_exptl_crystal_recrystallization_method 'Peritectic formation'
_exptl_crystal_size_max 0.08
_exptl_crystal_size_mid 0.08
_exptl_crystal_size_min 0.08
_refine_diff_density_max 1.925
_refine_diff_density_min -2.815
_refine_diff_density_rms 0.416
_refine_ls_extinction_method none
_refine_ls_goodness_of_fit_ref 1.037
_refine_ls_matrix_type full
_refine_ls_number_parameters 31
_refine_ls_number_reflns 527
_refine_ls_number_restraints 0
_refine_ls_restrained_S_all 1.037
_refine_ls_R_factor_all 0.0619
_refine_ls_R_factor_gt 0.0379
_refine_ls_shift/su_max 0.000
_refine_ls_shift/su_mean 0.000
_refine_ls_structure_factor_coef Fsqd
_refine_ls_weighting_details 'calc w=1/[\s^2^(Fo^2^)+(0.0300P)^2^+0.0000P] where P=(Fo^2^+2Fc^2^)/3'
_refine_ls_weighting_scheme calc
_refine_ls_wR_factor_gt 0.0633
_refine_ls_wR_factor_ref 0.0685
_reflns_number_gt 400
_reflns_number_total 527
_reflns_threshold_expression >2sigma(I)
_cod_data_source_file J-Mater-Chem-C-2016-4-6078.cif
_cod_data_source_block mnf1
_cod_original_cell_volume 463.60(16)
_cod_original_sg_symbol_H-M C2/m
_cod_database_code 7234874

loop_
_symmetry_equiv_pos_as_xyz
'x, y, z'
'-x, y, -z'
'x+1/2, y+1/2, z'
'-x+1/2, y+1/2, -z'
'-x, -y, -z'
'x, -y, z'
'-x+1/2, -y+1/2, -z'
'x+1/2, -y+1/2, z'

loop_
_atom_site_label
_atom_site_type_symbol
_atom_site_fract_x
_atom_site_fract_y
_atom_site_fract_z
_atom_site_U_iso_or_equiv
_atom_site_adp_type
_atom_site_occupancy
_atom_site_symmetry_multiplicity
_atom_site_calc_flag
_atom_site_refinement_flags
_atom_site_disorder_assembly
_atom_site_disorder_group
Gd1 Gd 0.36797(9) 0.0000 0.00179(11) 0.0145(3) Uani 1 2 d S . .
Gd2 Gd 0.35598(9) 0.0000 -0.37046(12) 0.0152(3) Uani 1 2 d S . .
Gd3 Gd 0.40290(10) -0.5000 0.32720(12) 0.0155(3) Uani 1 2 d S . .
Ni4 Ni 0.5358(3) -0.5000 0.1432(3) 0.0193(6) Uani 1 2 d S . .
Ni5 Ni 0.2423(3) 0.0000 0.2268(3) 0.0204(7) Uani 1 2 d S . .

loop_
_atom_site_aniso_label
_atom_site_aniso_U_11
_atom_site_aniso_U_22
_atom_site_aniso_U_33
_atom_site_aniso_U_23
_atom_site_aniso_U_13
_atom_site_aniso_U_12
Gd1 0.0143(7) 0.0149(5) 0.0152(6) 0.000 0.0054(4) 0.000
Gd2 0.0153(7) 0.0149(5) 0.0165(5) 0.000 0.0062(4) 0.000
Gd3 0.0160(6) 0.0152(5) 0.0162(5) 0.000 0.0063(4) 0.000
Ni4 0.0173(18) 0.0225(14) 0.0181(14) 0.000 0.0048(12) 0.000
Ni5 0.0175(18) 0.0166(14) 0.0274(16) 0.000 0.0071(12) 0.000

loop_
_atom_type_symbol
_atom_type_description
_atom_type_scat_dispersion_real
_atom_type_scat_dispersion_imag
_atom_type_scat_source
Ni Ni 0.3393 1.1124 'International Tables Vol C Tables 4.2.6.8 and 6.1.1.4'
Gd Gd -0.1653 3.9035 'International Tables Vol C Tables 4.2.6.8 and 6.1.1.4'

loop_
_geom_angle_atom_site_label_1
_geom_angle_atom_site_label_2
_geom_angle_atom_site_label_3
_geom_angle
_geom_angle_site_symmetry_1
_geom_angle_site_symmetry_3
Ni4 Gd1 Ni4 81.65(9) 5_655 5_645
Ni4 Gd1 Ni5 104.40(9) 5_655 7_545
Ni4 Gd1 Ni5 54.67(8) 5_645 7_545
Ni4 Gd1 Ni5 54.67(8) 5_655 7
Ni4 Gd1 Ni5 104.40(9) 5_645 7
Ni5 Gd1 Ni5 78.46(9) 7_545 7
Ni4 Gd1 Ni4 54.49(10) 5_655 1_565
Ni4 Gd1 Ni4 104.24(6) 5_645 1_565
Ni5 Gd1 Ni4 154.64(9) 7_545 1_565
Ni5 Gd1 Ni4 95.95(7) 7 1_565
Ni4 Gd1 Ni4 104.24(6) 5_655 .
Ni4 Gd1 Ni4 54.49(10) 5_645 .
Ni5 Gd1 Ni4 95.95(7) 7_545 .
Ni5 Gd1 Ni4 154.64(9) 7 .
Ni4 Gd1 Ni4 78.46(9) 1_565 .
Ni4 Gd1 Ni5 139.04(4) 5_655 .
Ni4 Gd1 Ni5 139.04(4) 5_645 .
Ni5 Gd1 Ni5 105.36(8) 7_545 .
Ni5 Gd1 Ni5 105.36(8) 7 .
Ni4 Gd1 Ni5 99.98(8) 1_565 .
Ni4 Gd1 Ni5 99.98(8) . .
Ni4 Gd1 Gd2 53.17(6) 5_655 .
Ni4 Gd1 Gd2 53.17(6) 5_645 .
Ni5 Gd1 Gd2 51.23(6) 7_545 .
Ni5 Gd1 Gd2 51.23(6) 7 .
Ni4 Gd1 Gd2 106.13(7) 1_565 .
Ni4 Gd1 Gd2 106.13(7) . .
Ni5 Gd1 Gd2 146.04(7) . .
Ni4 Gd1 Gd1 53.34(6) 5_655 5_655
Ni4 Gd1 Gd1 53.34(6) 5_645 5_655
Ni5 Gd1 Gd1 106.55(7) 7_545 5_655
Ni5 Gd1 Gd1 106.55(7) 7 5_655
Ni4 Gd1 Gd1 50.90(6) 1_565 5_655
Ni4 Gd1 Gd1 50.90(6) . 5_655
Ni5 Gd1 Gd1 138.43(8) . 5_655
Gd2 Gd1 Gd1 75.53(5) . 5_655
Ni4 Gd1 Gd3 97.19(5) 5_655 1_565
Ni4 Gd1 Gd3 143.96(8) 5_645 1_565
Ni5 Gd1 Gd3 154.46(8) 7_545 1_565
Ni5 Gd1 Gd3 103.96(5) 7 1_565
Ni4 Gd1 Gd3 50.89(7) 1_565 1_565
Ni4 Gd1 Gd3 91.73(6) . 1_565
Ni5 Gd1 Gd3 49.21(5) . 1_565
Gd2 Gd1 Gd3 147.976(16) . 1_565
Gd1 Gd1 Gd3 97.20(5) 5_655 1_565
Ni4 Gd1 Gd3 143.96(8) 5_655 .
Ni4 Gd1 Gd3 97.19(5) 5_645 .
Ni5 Gd1 Gd3 103.96(5) 7_545 .
Ni5 Gd1 Gd3 154.46(8) 7 .
Ni4 Gd1 Gd3 91.73(6) 1_565 .
Ni4 Gd1 Gd3 50.89(7) . .
Ni5 Gd1 Gd3 49.21(5) . .
Gd2 Gd1 Gd3 147.976(16) . .
Gd1 Gd1 Gd3 97.20(5) 5_655 .
Gd3 Gd1 Gd3 63.02(3) 1_565 .
Ni4 Gd1 Gd1 146.96(8) 5_655 7_545
Ni4 Gd1 Gd1 100.05(6) 5_645 7_545
Ni5 Gd1 Gd1 54.64(7) 7_545 7_545
Ni5 Gd1 Gd1 93.64(7) 7 7_545
Ni4 Gd1 Gd1 150.68(7) 1_565 7_545
Ni4 Gd1 Gd1 103.29(5) . 7_545
Ni5 Gd1 Gd1 50.71(6) . 7_545
Gd2 Gd1 Gd1 101.47(5) . 7_545
Gd1 Gd1 Gd1 149.47(2) 5_655 7_545
Gd3 Gd1 Gd1 99.89(5) 1_565 7_545
Gd3 Gd1 Gd1 68.97(4) . 7_545
Ni5 Gd2 Ni5 81.33(9) 7 7_545
Ni5 Gd2 Ni4 54.75(9) 7 5_655
Ni5 Gd2 Ni4 104.56(9) 7_545 5_655
Ni5 Gd2 Ni4 104.56(9) 7 5_645
Ni5 Gd2 Ni4 54.75(9) 7_545 5_645
Ni4 Gd2 Ni4 78.96(8) 5_655 5_645
Ni5 Gd2 Gd1 53.44(6) 7 .
Ni5 Gd2 Gd1 53.44(6) 7_545 .
Ni4 Gd2 Gd1 51.12(6) 5_655 .
Ni4 Gd2 Gd1 51.12(6) 5_645 .
Ni5 Gd2 Gd3 49.68(6) 7 7_545
Ni5 Gd2 Gd3 49.68(6) 7_545 7_545
Ni4 Gd2 Gd3 101.75(7) 5_655 7_545
Ni4 Gd2 Gd3 101.75(7) 5_645 7_545
Gd1 Gd2 Gd3 69.71(4) . 7_545
Ni5 Gd2 Gd3 97.41(6) 7 5_655
Ni5 Gd2 Gd3 142.43(8) 7_545 5_655
Ni4 Gd2 Gd3 49.81(7) 5_655 5_655
Ni4 Gd2 Gd3 90.13(7) 5_645 5_655
Gd1 Gd2 Gd3 95.71(4) . 5_655
Gd3 Gd2 Gd3 146.75(2) 7_545 5_655
Ni5 Gd2 Gd3 142.43(8) 7 5_645
Ni5 Gd2 Gd3 97.41(6) 7_545 5_645
Ni4 Gd2 Gd3 90.13(7) 5_655 5_645
Ni4 Gd2 Gd3 49.81(7) 5_645 5_645
Gd1 Gd2 Gd3 95.71(4) . 5_645
Gd3 Gd2 Gd3 146.75(2) 7_545 5_645
Gd3 Gd2 Gd3 61.23(3) 5_655 5_645
Ni5 Gd2 Gd3 157.64(7) 7 1_554
Ni5 Gd2 Gd3 105.17(5) 7_545 1_554
Ni4 Gd2 Gd3 139.30(8) 5_655 1_554
Ni4 Gd2 Gd3 96.38(5) 5_645 1_554
Gd1 Gd2 Gd3 146.82(2) . 1_554
Gd3 Gd2 Gd3 118.65(4) 7_545 1_554
Gd3 Gd2 Gd3 90.19(4) 5_655 1_554
Gd3 Gd2 Gd3 59.01(4) 5_645 1_554
Ni5 Gd2 Gd3 105.17(5) 7 1_564
Ni5 Gd2 Gd3 157.64(7) 7_545 1_564
Ni4 Gd2 Gd3 96.38(5) 5_655 1_564
Ni4 Gd2 Gd3 139.30(8) 5_645 1_564
Gd1 Gd2 Gd3 146.82(2) . 1_564
Gd3 Gd2 Gd3 118.65(4) 7_545 1_564
Gd3 Gd2 Gd3 59.01(4) 5_655 1_564
Gd3 Gd2 Gd3 90.19(4) 5_645 1_564
Gd3 Gd2 Gd3 61.16(3) 1_554 1_564
Ni5 Gd2 Gd2 106.32(8) 7 7_544
Ni5 Gd2 Gd2 68.13(7) 7_545 7_544
Ni4 Gd2 Gd2 161.04(8) 5_655 7_544
Ni4 Gd2 Gd2 107.94(5) 5_645 7_544
Gd1 Gd2 Gd2 119.15(5) . 7_544
Gd3 Gd2 Gd2 59.88(4) 7_545 7_544
Gd3 Gd2 Gd2 144.90(5) 5_655 7_544
Gd3 Gd2 Gd2 107.90(3) 5_645 7_544
Gd3 Gd2 Gd2 58.77(3) 1_554 7_544
Gd3 Gd2 Gd2 89.53(4) 1_564 7_544
Ni5 Gd2 Gd2 68.13(7) 7 7_554
Ni5 Gd2 Gd2 106.32(8) 7_545 7_554
Ni4 Gd2 Gd2 107.94(5) 5_655 7_554
Ni4 Gd2 Gd2 161.04(8) 5_645 7_554
Gd1 Gd2 Gd2 119.15(5) . 7_554
Gd3 Gd2 Gd2 59.88(4) 7_545 7_554
Gd3 Gd2 Gd2 107.90(3) 5_655 7_554
Gd3 Gd2 Gd2 144.90(5) 5_645 7_554
Gd3 Gd2 Gd2 89.53(4) 1_554 7_554
Gd3 Gd2 Gd2 58.77(3) 1_564 7_554
Gd2 Gd2 Gd2 60.20(4) 7_544 7_554
Ni5 Gd3 Ni5 83.13(10) 1_545 .
Ni5 Gd3 Ni4 109.94(8) 1_545 .
Ni5 Gd3 Ni4 109.94(8) . .
Ni5 Gd3 Gd1 56.82(7) 1_545 1_545
Ni5 Gd3 Gd1 98.41(7) . 1_545
Ni4 Gd3 Gd1 53.26(5) . 1_545
Ni5 Gd3 Gd1 98.41(7) 1_545 .
Ni5 Gd3 Gd1 56.82(7) . .
Ni4 Gd3 Gd1 53.26(5) . .
Gd1 Gd3 Gd1 63.02(3) 1_545 .
Ni5 Gd3 Gd3 127.13(7) 1_545 5_646
Ni5 Gd3 Gd3 127.13(7) . 5_646
Ni4 Gd3 Gd3 99.10(8) . 5_646
Gd1 Gd3 Gd3 133.98(4) 1_545 5_646
Gd1 Gd3 Gd3 133.98(4) . 5_646
Ni5 Gd3 Gd2 50.92(6) 1_545 7_545
Ni5 Gd3 Gd2 50.92(6) . 7_545
Ni4 Gd3 Gd2 149.71(8) . 7_545
Gd1 Gd3 Gd2 102.13(4) 1_545 7_545
Gd1 Gd3 Gd2 102.13(4) . 7_545
Gd3 Gd3 Gd2 111.20(5) 5_646 7_545
Ni5 Gd3 Gd2 161.25(7) 1_545 5_655
Ni5 Gd3 Gd2 105.73(5) . 5_655
Ni4 Gd3 Gd2 51.71(6) . 5_655
Gd1 Gd3 Gd2 104.97(4) 1_545 5_655
Gd1 Gd3 Gd2 74.09(4) . 5_655
Gd3 Gd3 Gd2 60.55(4) 5_646 5_655
Gd2 Gd3 Gd2 146.75(2) 7_545 5_655
Ni5 Gd3 Gd2 105.73(5) 1_545 5_645
Ni5 Gd3 Gd2 161.25(7) . 5_645
Ni4 Gd3 Gd2 51.71(6) . 5_645
Gd1 Gd3 Gd2 74.09(4) 1_545 5_645
Gd1 Gd3 Gd2 104.97(4) . 5_645
Gd3 Gd3 Gd2 60.55(4) 5_646 5_645
Gd2 Gd3 Gd2 146.75(2) 7_545 5_645
Gd2 Gd3 Gd2 61.23(3) 5_655 5_645
Ni5 Gd3 Gd2 108.87(7) 1_545 1_556
Ni5 Gd3 Gd2 69.41(7) . 1_556
Ni4 Gd3 Gd2 140.78(5) . 1_556
Gd1 Gd3 Gd2 163.22(5) 1_545 1_556
Gd1 Gd3 Gd2 115.19(2) . 1_556
Gd3 Gd3 Gd2 60.45(3) 5_646 1_556
Gd2 Gd3 Gd2 61.35(4) 7_545 1_556
Gd2 Gd3 Gd2 89.81(4) 5_655 1_556
Gd2 Gd3 Gd2 120.99(4) 5_645 1_556
Ni5 Gd3 Gd2 69.41(7) 1_545 1_546
Ni5 Gd3 Gd2 108.87(7) . 1_546
Ni4 Gd3 Gd2 140.78(5) . 1_546
Gd1 Gd3 Gd2 115.19(2) 1_545 1_546
Gd1 Gd3 Gd2 163.22(5) . 1_546
Gd3 Gd3 Gd2 60.45(3) 5_646 1_546
Gd2 Gd3 Gd2 61.35(4) 7_545 1_546
Gd2 Gd3 Gd2 120.99(4) 5_655 1_546
Gd2 Gd3 Gd2 89.81(4) 5_645 1_546
Gd2 Gd3 Gd2 61.16(3) 1_556 1_546
Ni5 Gd3 Gd3 131.57(5) 1_545 1_565
Ni5 Gd3 Gd3 48.43(5) . 1_565
Ni4 Gd3 Gd3 90.0 . 1_565
Gd1 Gd3 Gd3 121.511(15) 1_545 1_565
Gd1 Gd3 Gd3 58.489(15) . 1_565
Gd3 Gd3 Gd3 90.0 5_646 1_565
Gd2 Gd3 Gd3 90.0 7_545 1_565
Gd2 Gd3 Gd3 59.386(16) 5_655 1_565
Gd2 Gd3 Gd3 120.614(16) 5_645 1_565
Gd2 Gd3 Gd3 59.420(14) 1_556 1_565
Gd2 Gd3 Gd3 120.580(14) 1_546 1_565
Ni4 Ni4 Ni5 110.79(19) 5_645 3_545
Ni4 Ni4 Gd1 64.60(10) 5_645 5_655
Ni5 Ni4 Gd1 64.50(8) 3_545 5_655
Ni4 Ni4 Gd1 64.60(10) 5_645 5_645
Ni5 Ni4 Gd1 64.50(8) 3_545 5_645
Gd1 Ni4 Gd1 81.65(9) 5_655 5_645
Ni4 Ni4 Gd3 122.73(19) 5_645 .
Ni5 Ni4 Gd3 126.48(13) 3_545 .
Gd1 Ni4 Gd3 139.14(5) 5_655 .
Gd1 Ni4 Gd3 139.14(5) 5_645 .
Ni4 Ni4 Gd2 137.32(8) 5_645 5_655
Ni5 Ni4 Gd2 61.26(8) 3_545 5_655
Gd1 Ni4 Gd2 75.71(6) 5_655 5_655
Gd1 Ni4 Gd2 125.76(12) 5_645 5_655
Gd3 Ni4 Gd2 78.48(7) . 5_655
Ni4 Ni4 Gd2 137.32(8) 5_645 5_645
Ni5 Ni4 Gd2 61.26(8) 3_545 5_645
Gd1 Ni4 Gd2 125.76(12) 5_655 5_645
Gd1 Ni4 Gd2 75.71(6) 5_645 5_645
Gd3 Ni4 Gd2 78.48(7) . 5_645
Gd2 Ni4 Gd2 78.96(8) 5_655 5_645
Ni4 Ni4 Gd1 60.91(10) 5_645 1_545
Ni5 Ni4 Gd1 137.42(6) 3_545 1_545
Gd1 Ni4 Gd1 125.51(10) 5_655 1_545
Gd1 Ni4 Gd1 75.76(6) 5_645 1_545
Gd3 Ni4 Gd1 75.85(8) . 1_545
Gd2 Ni4 Gd1 154.33(12) 5_655 1_545
Gd2 Ni4 Gd1 95.57(5) 5_645 1_545
Ni4 Ni4 Gd1 60.91(10) 5_645 .
Ni5 Ni4 Gd1 137.42(6) 3_545 .
Gd1 Ni4 Gd1 75.76(6) 5_655 .
Gd1 Ni4 Gd1 125.51(10) 5_645 .
Gd3 Ni4 Gd1 75.85(8) . .
Gd2 Ni4 Gd1 95.57(5) 5_655 .
Gd2 Ni4 Gd1 154.33(12) 5_645 .
Gd1 Ni4 Gd1 78.46(9) 1_545 .
Ni4 Ni5 Gd3 137.58(5) 3_455 1_565
Ni4 Ni5 Gd3 137.58(5) 3_455 .
Gd3 Ni5 Gd3 83.13(10) 1_565 .
Ni4 Ni5 Gd2 63.99(8) 3_455 7
Gd3 Ni5 Gd2 79.40(5) 1_565 7
Gd3 Ni5 Gd2 132.91(12) . 7
Ni4 Ni5 Gd2 63.99(8) 3_455 7_545
Gd3 Ni5 Gd2 132.91(12) 1_565 7_545
Gd3 Ni5 Gd2 79.40(5) . 7_545
Gd2 Ni5 Gd2 81.33(9) 7 7_545
Ni4 Ni5 Gd1 60.83(8) 3_455 7_545
Gd3 Ni5 Gd1 148.51(13) 1_565 7_545
Gd3 Ni5 Gd1 90.77(5) . 7_545
Gd2 Ni5 Gd1 124.82(12) 7 7_545
Gd2 Ni5 Gd1 75.33(6) 7_545 7_545
Ni4 Ni5 Gd1 60.83(8) 3_455 7
Gd3 Ni5 Gd1 90.77(5) 1_565 7
Gd3 Ni5 Gd1 148.51(13) . 7
Gd2 Ni5 Gd1 75.33(6) 7 7
Gd2 Ni5 Gd1 124.82(12) 7_545 7
Gd1 Ni5 Gd1 78.46(9) 7_545 7
Ni4 Ni5 Gd1 121.02(13) 3_455 .
Gd3 Ni5 Gd1 73.97(8) 1_565 .
Gd3 Ni5 Gd1 73.97(8) . .
Gd2 Ni5 Gd1 139.15(5) 7 .
Gd2 Ni5 Gd1 139.15(5) 7_545 .
Gd1 Ni5 Gd1 74.64(8) 7_545 .
Gd1 Ni5 Gd1 74.64(8) 7 .

loop_
_geom_bond_atom_site_label_1
_geom_bond_atom_site_label_2
_geom_bond_distance
_geom_bond_site_symmetry_2
Gd1 Ni4 2.851(3) 5_655
Gd1 Ni4 2.851(3) 5_645
Gd1 Ni5 2.946(3) 7_545
Gd1 Ni5 2.946(3) 7
Gd1 Ni4 2.947(3) 1_565
Gd1 Ni4 2.947(3) .
Gd1 Ni5 3.105(3) .
Gd1 Gd2 3.5484(16) .
Gd1 Gd1 3.560(3) 5_655
Gd1 Gd3 3.5654(14) 1_565
Gd1 Gd3 3.5654(14) .
Gd1 Gd1 3.671(2) 7_545
Gd2 Ni5 2.860(3) 7
Gd2 Ni5 2.860(3) 7_545
Gd2 Ni4 2.931(3) 5_655
Gd2 Ni4 2.931(3) 5_645
Gd2 Gd3 3.621(2) 7_545
Gd2 Gd3 3.6593(17) 5_655
Gd2 Gd3 3.6593(17) 5_645
Gd2 Gd3 3.6629(14) 1_554
Gd2 Gd3 3.6629(14) 1_564
Gd2 Gd2 3.716(2) 7_544
Gd2 Gd2 3.716(2) 7_554
Gd3 Ni5 2.809(3) 1_545
Gd3 Ni5 2.809(3) .
Gd3 Ni4 2.853(3) .
Gd3 Gd1 3.5654(14) 1_545
Gd3 Gd3 3.606(3) 5_646
Gd3 Gd2 3.621(2) 7_545
Gd3 Gd2 3.6593(17) 5_655
Gd3 Gd2 3.6593(17) 5_645
Gd3 Gd2 3.6629(14) 1_556
Gd3 Gd2 3.6629(14) 1_546
Gd3 Gd3 3.7270(7) 1_565
Ni4 Ni4 2.655(6) 5_645
Ni4 Ni5 2.663(4) 3_545
Ni4 Gd1 2.851(3) 5_655
Ni4 Gd1 2.851(3) 5_645
Ni4 Gd2 2.931(3) 5_655
Ni4 Gd2 2.931(3) 5_645
Ni4 Gd1 2.947(3) 1_545
Ni5 Ni4 2.663(4) 3_455
Ni5 Gd3 2.809(3) 1_565
Ni5 Gd2 2.860(3) 7
Ni5 Gd2 2.860(3) 7_545
Ni5 Gd1 2.946(3) 7_545
Ni5 Gd1 2.946(3) 7
